data_4309568
loop_
_publ_author_name
'Erwin Reisner'
'Vladimir B. Arion'
'Anna Eichinger'
'Norbert Kandler'
'Gerald Giester'
'Armando J.L. Pombeiro'
'Bernhard K. Keppler'

_publ_section_title
;
Tuning of Redox Properties for the Design of Ruthenium Anticancer Drugs:
Part 2. Syntheses, Crystal Structures, and Electrochemistry of Potentially
Antitumor [RuIII/IICl6-n(Azole)n]z (n= 3, 4, 6) Complexes
;
_journal_name_full 'Inorganic Chemistry'
_journal_page_first 6704
_journal_page_last 6716
_journal_paper_doi 10.1021/ic0503737
_journal_volume 44
_journal_year 2005
_chemical_formula_sum 'C12 H16 Cl3 N8 Ru'
_chemical_formula_weight 479.75
_chemical_name_systematic
; 
mer-trichlorotripyrazoloruthenium(III) 
;
_space_group_IT_number 15
_symmetry_cell_setting monoclinic
_symmetry_space_group_name_Hall '-C 2yc'
_symmetry_space_group_name_H-M 'C 1 2/c 1'
_atom_sites_solution_hydrogens geom
_atom_sites_solution_primary direct
_atom_sites_solution_secondary difmap
_audit_creation_method SHELXL-97
_cell_angle_alpha 90.00
_cell_angle_beta 90.01(3)
_cell_angle_gamma 90.00
_cell_formula_units_Z 4
_cell_length_a 9.6322(19)
_cell_length_b 18.979(4)
_cell_length_c 9.6991(19)
_cell_measurement_temperature 120(2)
_cell_volume 1773.1(6)
_computing_structure_refinement 'SHELXL-97 (Sheldrick, 1997)'
_computing_structure_solution 'SHELXS-97 (Sheldrick, 1990)'
_diffrn_ambient_temperature 120(2)
_diffrn_measured_fraction_theta_full 0.998
_diffrn_measured_fraction_theta_max 0.998
_diffrn_radiation_monochromator graphite
_diffrn_radiation_source 'fine-focus sealed tube'
_diffrn_radiation_type MoK\a
_diffrn_radiation_wavelength 0.71073
_diffrn_reflns_av_R_equivalents 0.0097
_diffrn_reflns_av_sigmaI/netI 0.0181
_diffrn_reflns_limit_h_max 13
_diffrn_reflns_limit_h_min -13
_diffrn_reflns_limit_k_max 27
_diffrn_reflns_limit_k_min -27
_diffrn_reflns_limit_l_max 13
_diffrn_reflns_limit_l_min -13
_diffrn_reflns_number 5358
_diffrn_reflns_theta_full 30.50
_diffrn_reflns_theta_max 30.50
_diffrn_reflns_theta_min 3.85
_exptl_absorpt_coefficient_mu 1.349
_exptl_absorpt_correction_type none
_exptl_crystal_colour red
_exptl_crystal_density_diffrn 1.797
_exptl_crystal_density_method 'not measured'
_exptl_crystal_description block
_exptl_crystal_F_000 956
_exptl_crystal_size_max 0.28
_exptl_crystal_size_mid 0.23
_exptl_crystal_size_min 0.20
_refine_diff_density_max 1.176
_refine_diff_density_min -0.711
_refine_diff_density_rms 0.066
_refine_ls_extinction_coef 0.00144(13)
_refine_ls_extinction_expression Fc^*^=kFc[1+0.001xFc^2^\l^3^/sin(2\q)]^-1/4^
_refine_ls_extinction_method SHELXL
_refine_ls_goodness_of_fit_ref 1.098
_refine_ls_hydrogen_treatment mixed
_refine_ls_matrix_type full
_refine_ls_number_parameters 144
_refine_ls_number_reflns 2718
_refine_ls_number_restraints 0
_refine_ls_restrained_S_all 1.098
_refine_ls_R_factor_all 0.0201
_refine_ls_R_factor_gt 0.0186
_refine_ls_shift/su_max 0.001
_refine_ls_shift/su_mean 0.000
_refine_ls_structure_factor_coef Fsqd
_refine_ls_weighting_details 'calc w=1/[\s^2^(Fo^2^)+(0.0150P)^2^+2.2000P] where P=(Fo^2^+2Fc^2^)/3'
_refine_ls_weighting_scheme calc
_refine_ls_wR_factor_gt 0.0443
_refine_ls_wR_factor_ref 0.0449
_reflns_number_gt 2576
_reflns_number_total 2718
_reflns_threshold_expression >2sigma(I)
_cod_data_source_file ic0503737si20050311_101709_4.cif
_cod_data_source_block AT69E
_cod_database_code 4309568

loop_
_symmetry_equiv_pos_as_xyz
'x, y, z'
'-x, y, -z+1/2'
'x+1/2, y+1/2, z'
'-x+1/2, y+1/2, -z+1/2'
'-x, -y, -z'
'x, -y, z-1/2'
'-x+1/2, -y+1/2, -z'
'x+1/2, -y+1/2, z-1/2'

loop_
_atom_site_label
_atom_site_type_symbol
_atom_site_fract_x
_atom_site_fract_y
_atom_site_fract_z
_atom_site_U_iso_or_equiv
_atom_site_adp_type
_atom_site_occupancy
_atom_site_symmetry_multiplicity
_atom_site_calc_flag
_atom_site_refinement_flags
_atom_site_disorder_assembly
_atom_site_disorder_group
Ru1 Ru 0.5000 0.132309(7) 0.2500 0.01113(5) Uani 1 2 d S . .
Cl1 Cl 0.5000 0.25549(2) 0.2500 0.01626(9) Uani 1 2 d S . .
Cl2 Cl 0.5000 0.00871(2) 0.2500 0.01759(9) Uani 1 2 d S . .
Cl3 Cl 0.0000 -0.01487(2) 0.2500 0.01592(8) Uani 1 2 d S . .
N1 N 0.31867(11) 0.13165(5) 0.36426(11) 0.0140(2) Uani 1 1 d . . .
N2 N 0.16187(12) 0.10234(7) 0.51708(12) 0.0202(2) Uani 1 1 d . . .
N3 N 0.61567(11) 0.13150(5) 0.42966(11) 0.0142(2) Uani 1 1 d . . .
N4 N 0.76987(12) 0.10153(7) 0.58486(12) 0.0203(2) Uani 1 1 d . . .
C1 C 0.29059(14) 0.09007(7) 0.47057(13) 0.0186(2) Uani 1 1 d . . .
C2 C 0.10337(15) 0.15381(8) 0.43686(15) 0.0227(3) Uani 1 1 d . . .
C3 C 0.20086(14) 0.17192(7) 0.34248(15) 0.0197(3) Uani 1 1 d . . .
C4 C 0.72607(13) 0.09173(7) 0.45491(14) 0.0179(2) Uani 1 1 d . . .
C5 C 0.68385(15) 0.14941(8) 0.64675(15) 0.0223(3) Uani 1 1 d . . .
C6 C 0.58860(15) 0.16810(7) 0.55028(13) 0.0191(2) Uani 1 1 d . . .
H1 H 0.7684(19) 0.0608(9) 0.3916(19) 0.024(4) Uiso 1 1 d . . .
H20 H 0.122(2) 0.0800(10) 0.582(2) 0.032(5) Uiso 1 1 d . . .
H2 H 0.012(2) 0.1698(11) 0.450(2) 0.033(5) Uiso 1 1 d . . .
H3 H 0.1992(19) 0.2062(10) 0.2702(19) 0.024(4) Uiso 1 1 d . . .
H4 H 0.3517(19) 0.0563(10) 0.5089(19) 0.027(5) Uiso 1 1 d . . .
H40 H 0.834(2) 0.0783(10) 0.625(2) 0.034(5) Uiso 1 1 d . . .
H5 H 0.695(2) 0.1624(11) 0.738(2) 0.031(5) Uiso 1 1 d . . .
H6 H 0.513(2) 0.2009(10) 0.554(2) 0.027(5) Uiso 1 1 d . . .

loop_
_atom_site_aniso_label
_atom_site_aniso_U_11
_atom_site_aniso_U_22
_atom_site_aniso_U_33
_atom_site_aniso_U_23
_atom_site_aniso_U_13
_atom_site_aniso_U_12
Ru1 0.01071(7) 0.01229(7) 0.01041(7) 0.000 0.00050(5) 0.000
Cl1 0.0181(2) 0.01322(17) 0.01743(19) 0.000 0.00053(15) 0.000
Cl2 0.0195(2) 0.01293(17) 0.0203(2) 0.000 -0.00026(15) 0.000
Cl3 0.01408(18) 0.01981(19) 0.01387(18) 0.000 0.00045(14) 0.000
N1 0.0124(5) 0.0165(5) 0.0132(5) 0.0007(4) 0.0018(4) -0.0002(4)
N2 0.0193(5) 0.0252(6) 0.0161(5) 0.0012(4) 0.0056(4) -0.0040(4)
N3 0.0135(5) 0.0163(5) 0.0128(5) 0.0008(4) -0.0006(4) 0.0000(4)
N4 0.0164(5) 0.0254(6) 0.0192(5) 0.0045(4) -0.0052(4) 0.0000(4)
C1 0.0178(6) 0.0223(6) 0.0157(6) 0.0033(5) 0.0013(5) -0.0009(5)
C2 0.0172(6) 0.0242(7) 0.0268(7) -0.0001(5) 0.0062(5) 0.0028(5)
C3 0.0166(6) 0.0195(6) 0.0229(6) 0.0027(5) 0.0036(5) 0.0033(5)
C4 0.0149(6) 0.0208(6) 0.0180(6) 0.0016(5) -0.0004(4) 0.0015(5)
C5 0.0261(7) 0.0244(6) 0.0164(6) -0.0014(5) -0.0046(5) -0.0015(5)
C6 0.0222(6) 0.0188(6) 0.0162(6) -0.0027(5) -0.0015(5) 0.0018(5)

loop_
_atom_type_symbol
_atom_type_description
_atom_type_scat_dispersion_real
_atom_type_scat_dispersion_imag
_atom_type_scat_source
C C 0.0033 0.0016 'International Tables Vol C Tables 4.2.6.8 and 6.1.1.4'
H H 0.0000 0.0000 'International Tables Vol C Tables 4.2.6.8 and 6.1.1.4'
N N 0.0061 0.0033 'International Tables Vol C Tables 4.2.6.8 and 6.1.1.4'
Cl Cl 0.1484 0.1585 'International Tables Vol C Tables 4.2.6.8 and 6.1.1.4'
Ru Ru -1.2594 0.8363 'International Tables Vol C Tables 4.2.6.8 and 6.1.1.4'

loop_
_geom_angle_atom_site_label_1
_geom_angle_atom_site_label_2
_geom_angle_atom_site_label_3
_geom_angle
_geom_angle_site_symmetry_1
_geom_angle_site_symmetry_3
_geom_angle_publ_flag
N3 Ru1 N3 179.15(6) 2_655 . ?
N3 Ru1 N1 90.19(5) 2_655 2_655 ?
N3 Ru1 N1 89.80(5) . 2_655 ?
N3 Ru1 N1 89.80(5) 2_655 . ?
N3 Ru1 N1 90.19(5) . . ?
N1 Ru1 N1 179.31(6) 2_655 . ?
N3 Ru1 Cl1 90.43(3) 2_655 . ?
N3 Ru1 Cl1 90.43(3) . . ?
N1 Ru1 Cl1 90.34(3) 2_655 . ?
N1 Ru1 Cl1 90.34(3) . . ?
N3 Ru1 Cl2 89.57(3) 2_655 . ?
N3 Ru1 Cl2 89.57(3) . . ?
N1 Ru1 Cl2 89.66(3) 2_655 . ?
N1 Ru1 Cl2 89.66(3) . . ?
Cl1 Ru1 Cl2 180.0 . . ?
C1 N1 C3 106.25(11) . . ?
C1 N1 Ru1 126.33(9) . . ?
C3 N1 Ru1 127.38(9) . . ?
C1 N2 C2 108.26(11) . . ?
C1 N2 H20 125.7(14) . . ?
C2 N2 H20 125.9(14) . . ?
C4 N3 C6 106.28(11) . . ?
C4 N3 Ru1 126.25(9) . . ?
C6 N3 Ru1 127.32(9) . . ?
C4 N4 C5 108.28(12) . . ?
C4 N4 H40 125.6(14) . . ?
C5 N4 H40 125.8(14) . . ?
N1 C1 N2 110.32(12) . . ?
N1 C1 H4 125.6(11) . . ?
N2 C1 H4 124.1(11) . . ?
C3 C2 N2 106.23(12) . . ?
C3 C2 H2 131.1(12) . . ?
N2 C2 H2 122.6(12) . . ?
C2 C3 N1 108.95(12) . . ?
C2 C3 H3 131.0(11) . . ?
N1 C3 H3 120.1(11) . . ?
N3 C4 N4 110.27(12) . . ?
N3 C4 H1 125.5(11) . . ?
N4 C4 H1 124.2(11) . . ?
C6 C5 N4 106.28(12) . . ?
C6 C5 H5 131.9(12) . . ?
N4 C5 H5 121.8(12) . . ?
C5 C6 N3 108.89(12) . . ?
C5 C6 H6 131.1(12) . . ?
N3 C6 H6 120.0(12) . . ?

loop_
_geom_bond_atom_site_label_1
_geom_bond_atom_site_label_2
_geom_bond_distance
_geom_bond_site_symmetry_2
_geom_bond_publ_flag
Ru1 N3 2.0682(12) 2_655 ?
Ru1 N3 2.0682(12) . ?
Ru1 N1 2.0687(12) 2_655 ?
Ru1 N1 2.0687(12) . ?
Ru1 Cl1 2.3379(6) . ?
Ru1 Cl2 2.3458(6) . ?
N1 C1 1.3264(16) . ?
N1 C3 1.3844(17) . ?
N2 C1 1.3398(17) . ?
N2 C2 1.3700(19) . ?
N2 H20 0.85(2) . ?
N3 C4 1.3267(16) . ?
N3 C6 1.3854(17) . ?
N4 C4 1.3420(17) . ?
N4 C5 1.3686(19) . ?
N4 H40 0.85(2) . ?
C1 H4 0.946(19) . ?
C2 C3 1.3558(19) . ?
C2 H2 0.94(2) . ?
C3 H3 0.956(19) . ?
C4 H1 0.942(18) . ?
C5 C6 1.357(2) . ?
C5 H5 0.93(2) . ?
C6 H6 0.960(19) . ?

loop_
_geom_torsion_atom_site_label_1
_geom_torsion_atom_site_label_2
_geom_torsion_atom_site_label_3
_geom_torsion_atom_site_label_4
_geom_torsion
_geom_torsion_site_symmetry_1
_geom_torsion_site_symmetry_2
_geom_torsion_site_symmetry_3
_geom_torsion_site_symmetry_4
_geom_torsion_publ_flag
N3 Ru1 N1 C1 132.34(11) 2_655 . . . ?
N3 Ru1 N1 C1 -46.80(11) . . . . ?
N1 Ru1 N1 C1 42.77(11) 2_655 . . . ?
Cl1 Ru1 N1 C1 -137.23(11) . . . . ?
Cl2 Ru1 N1 C1 42.77(11) . . . . ?
N3 Ru1 N1 C3 -44.80(11) 2_655 . . . ?
N3 Ru1 N1 C3 136.05(11) . . . . ?
N1 Ru1 N1 C3 -134.37(11) 2_655 . . . ?
Cl1 Ru1 N1 C3 45.63(11) . . . . ?
Cl2 Ru1 N1 C3 -134.37(11) . . . . ?
N3 Ru1 N3 C4 45.58(11) 2_655 . . . ?
N1 Ru1 N3 C4 -44.08(11) 2_655 . . . ?
N1 Ru1 N3 C4 135.23(11) . . . . ?
Cl1 Ru1 N3 C4 -134.42(11) . . . . ?
Cl2 Ru1 N3 C4 45.58(11) . . . . ?
N3 Ru1 N3 C6 -129.52(10) 2_655 . . . ?
N1 Ru1 N3 C6 140.83(11) 2_655 . . . ?
N1 Ru1 N3 C6 -39.86(11) . . . . ?
Cl1 Ru1 N3 C6 50.48(11) . . . . ?
Cl2 Ru1 N3 C6 -129.52(11) . . . . ?
C3 N1 C1 N2 -0.33(15) . . . . ?
Ru1 N1 C1 N2 -177.96(9) . . . . ?
C2 N2 C1 N1 0.44(16) . . . . ?
C1 N2 C2 C3 -0.36(16) . . . . ?
N2 C2 C3 N1 0.17(16) . . . . ?
C1 N1 C3 C2 0.09(16) . . . . ?
Ru1 N1 C3 C2 177.70(10) . . . . ?
C6 N3 C4 N4 -0.11(15) . . . . ?
Ru1 N3 C4 N4 -176.04(8) . . . . ?
C5 N4 C4 N3 0.30(16) . . . . ?
C4 N4 C5 C6 -0.36(16) . . . . ?
N4 C5 C6 N3 0.30(16) . . . . ?
C4 N3 C6 C5 -0.12(15) . . . . ?
Ru1 N3 C6 C5 175.76(9) . . . . ?
